data_4306850
loop_
_publ_author_name
'Akira Tsuboyama'
'Katsuaki Kuge'
'Manabu Furugori'
'Shinjiro Okada'
'Mikio Hoshino'
'Kazunori Ueno'

_publ_contact_author_email tsuboyama.akira@canon.co.jp
_publ_contact_author_fax 'ENTER FAX NUMBER'
_publ_contact_author_name 'Akira Tsuboyama'
_publ_contact_author_phone +81-3-3758-2111
_publ_section_title
;
Photophysical Properties of Highly Luminescent Copper(I) Halide Complexes
Chelated with 1,2-Bis(diphenylphosphino)benzene
;
_journal_name_full 'Inorganic Chemistry'
_journal_page_first 1992
_journal_page_last 2001
_journal_paper_doi 10.1021/ic0608086
_journal_volume 46
_journal_year 2007
_chemical_formula_moiety 'C60 H48 Cl2 Cu2 P4 '
_chemical_formula_sum 'C60 H48 Cl2 Cu2 P4'
_chemical_formula_weight 1090.93
_space_group_IT_number 4
_symmetry_cell_setting monoclinic
_symmetry_Int_Tables_number 4
_symmetry_space_group_name_Hall 'P 2yb'
_symmetry_space_group_name_H-M 'P 1 21 1'
_audit_creation_date 2004-03-02
_audit_creation_method 'by CrystalStructure 3.6.0'
_cell_angle_alpha 90
_cell_angle_beta 97.45(3)
_cell_angle_gamma 90
_cell_formula_units_Z 2
_cell_length_a 11.137(8)
_cell_length_b 18.74(2)
_cell_length_c 12.303(8)
_cell_measurement_reflns_used 17958
_cell_measurement_temperature 293.1
_cell_measurement_theta_max 27.5
_cell_measurement_theta_min 3.2
_cell_volume 2546(4)
_computing_cell_refinement PROCESS-AUTO
_computing_data_collection PROCESS-AUTO
_computing_data_reduction CrystalStructure
_computing_publication_material 'CrystalStructure 3.6.0'
_computing_structure_refinement CRYSTALS
_computing_structure_solution 'DIRDIF99 (PATTY)'
_diffrn_detector_area_resol_mean 10.00
_diffrn_measured_fraction_theta_full 0.9704
_diffrn_measured_fraction_theta_max 0.9704
_diffrn_measurement_device_type 'Rigaku RAXIS-RAPID'
_diffrn_measurement_method \w
_diffrn_radiation_type 'Mo K\a'
_diffrn_radiation_wavelength 0.7107
_diffrn_reflns_av_R_equivalents 0.058
_diffrn_reflns_limit_h_max 13
_diffrn_reflns_limit_h_min -14
_diffrn_reflns_limit_k_max 24
_diffrn_reflns_limit_k_min -24
_diffrn_reflns_limit_l_max 15
_diffrn_reflns_limit_l_min -15
_diffrn_reflns_number 23769
_diffrn_reflns_theta_full 27.46
_diffrn_reflns_theta_max 27.46
_exptl_absorpt_coefficient_mu 1.106
_exptl_absorpt_correction_T_max 0.895
_exptl_absorpt_correction_T_min 0.649
_exptl_absorpt_correction_type multi-scan
_exptl_absorpt_process_details
;
    Higashi, T. (1995). Program for Absorption Correction.
    Rigaku Corporation, Tokyo, Japan.
;
_exptl_crystal_colour yellow
_exptl_crystal_density_diffrn 1.423
_exptl_crystal_density_method 'not measured'
_exptl_crystal_description platelet
_exptl_crystal_F_000 1120.00
_exptl_crystal_size_max 0.30
_exptl_crystal_size_mid 0.25
_exptl_crystal_size_min 0.10
_refine_diff_density_max 1.51
_refine_diff_density_min -1.01
_refine_ls_extinction_method none
_refine_ls_goodness_of_fit_ref 0.960
_refine_ls_hydrogen_treatment refall
_refine_ls_number_parameters 661
_refine_ls_number_reflns 11026
_refine_ls_R_factor_gt 0.0420
_refine_ls_shift/su_max 0.0000
_refine_ls_structure_factor_coef Fsqd
_refine_ls_weighting_details 'w = 1/[0.7720\s(Fo^2^)]/(4Fo^2^)'
_refine_ls_weighting_scheme calc
_refine_ls_wR_factor_ref 0.0520
_reflns_number_gt 5316
_reflns_number_total 11026
_reflns_threshold_expression F^2^>2.0\s(F^2^)
_cod_data_source_file ic0608086si20060511_082903.cif
_cod_data_source_block '_[CudppbenzeneCl]2'
_cod_original_cell_volume 2545(3)
_cod_original_formula_sum 'C60 H48 Cl2 Cu2 P4 '
_cod_database_code 4306850

loop_
_symmetry_equiv_pos_site_id
_symmetry_equiv_pos_as_xyz
1 +X,+Y,+Z
2 -X,1/2+Y,-Z

loop_
_atom_site_label
_atom_site_type_symbol
_atom_site_fract_x
_atom_site_fract_y
_atom_site_fract_z
_atom_site_U_iso_or_equiv
_atom_site_adp_type
_atom_site_occupancy
_atom_site_symmetry_multiplicity
_atom_site_calc_flag
_atom_site_refinement_flags
_atom_site_disorder_assembly
_atom_site_disorder_group
Cu(1) Cu -0.15797(5) 0.49914(5) 0.17416(4) 0.0444(2) Uani 1.00 1 d . . .
Cu(2) Cu -0.31118(5) 0.46068(4) -0.02248(4) 0.0407(2) Uani 1.00 1 d . . .
Cl(1) Cl -0.37275(9) 0.48700(8) 0.14645(8) 0.0430(4) Uani 1.00 1 d . . .
Cl(2) Cl -0.1105(1) 0.51168(8) -0.00265(8) 0.0476(4) Uani 1.00 1 d . . .
P(1) P -0.0682(1) 0.41130(8) 0.2805(1) 0.0357(4) Uani 1.00 1 d . . .
P(2) P -0.0946(1) 0.57564(8) 0.3118(1) 0.0407(5) Uani 1.00 1 d . . .
P(3) P -0.3039(1) 0.34854(8) -0.08582(9) 0.0338(4) Uani 1.00 1 d . . .
P(4) P -0.4209(1) 0.49532(8) -0.18067(9) 0.0343(4) Uani 1.00 1 d . . .
C(1) C 0.0954(4) 0.4042(3) 0.2787(4) 0.037(2) Uani 1.00 1 d . . .
C(2) C 0.1333(5) 0.3957(3) 0.1762(4) 0.053(2) Uani 1.00 1 d . . .
C(3) C 0.2556(6) 0.3950(3) 0.1664(5) 0.075(2) Uani 1.00 1 d . . .
C(4) C 0.3403(5) 0.4034(3) 0.2580(6) 0.070(2) Uani 1.00 1 d . . .
C(5) C 0.3025(5) 0.4119(3) 0.3578(5) 0.068(2) Uani 1.00 1 d . . .
C(6) C 0.1805(5) 0.4118(3) 0.3688(4) 0.048(2) Uani 1.00 1 d . . .
C(7) C -0.1217(5) 0.3199(3) 0.2813(4) 0.038(2) Uani 1.00 1 d . . .
C(8) C -0.2441(5) 0.3080(3) 0.2551(4) 0.056(2) Uani 1.00 1 d . . .
C(9) C -0.2906(5) 0.2410(4) 0.2511(5) 0.070(2) Uani 1.00 1 d . . .
C(10) C -0.2155(7) 0.1829(3) 0.2727(4) 0.074(3) Uani 1.00 1 d . . .
C(11) C -0.0944(6) 0.1941(3) 0.2999(4) 0.068(2) Uani 1.00 1 d . . .
C(12) C -0.0485(5) 0.2622(3) 0.3049(4) 0.050(2) Uani 1.00 1 d . . .
C(13) C 0.0664(5) 0.5954(3) 0.3254(4) 0.040(2) Uani 1.00 1 d . . .
C(14) C 0.1272(6) 0.5838(3) 0.2371(4) 0.052(2) Uani 1.00 1 d . . .
C(15) C 0.2518(6) 0.5897(3) 0.2457(5) 0.067(2) Uani 1.00 1 d . . .
C(16) C 0.3159(6) 0.6071(3) 0.3441(6) 0.071(3) Uani 1.00 1 d . . .
C(17) C 0.2578(6) 0.6210(3) 0.4332(5) 0.073(3) Uani 1.00 1 d . . .
C(18) C 0.1332(5) 0.6136(3) 0.4244(4) 0.059(2) Uani 1.00 1 d . . .
C(19) C -0.1691(5) 0.6571(3) 0.3429(4) 0.046(2) Uani 1.00 1 d . . .
C(20) C -0.1165(6) 0.7227(4) 0.3548(5) 0.083(3) Uani 1.00 1 d . . .
C(21) C -0.1843(7) 0.7835(4) 0.3671(6) 0.117(3) Uani 1.00 1 d . . .
C(22) C -0.3041(7) 0.7804(4) 0.3709(5) 0.080(3) Uani 1.00 1 d . . .
C(23) C -0.3578(6) 0.7150(4) 0.3606(5) 0.083(3) Uani 1.00 1 d . . .
C(24) C -0.2925(6) 0.6549(3) 0.3470(5) 0.073(2) Uani 1.00 1 d . . .
C(25) C -0.0820(4) 0.4448(3) 0.4187(3) 0.033(2) Uani 1.00 1 d . . .
C(26) C -0.0777(4) 0.4015(3) 0.5081(4) 0.044(2) Uani 1.00 1 d . . .
C(27) C -0.0908(4) 0.4276(4) 0.6101(4) 0.050(2) Uani 1.00 1 d . . .
C(28) C -0.1124(4) 0.4982(4) 0.6234(4) 0.052(2) Uani 1.00 1 d . . .
C(29) C -0.1171(4) 0.5440(3) 0.5346(4) 0.048(2) Uani 1.00 1 d . . .
C(30) C -0.1008(4) 0.5178(3) 0.4309(4) 0.034(2) Uani 1.00 1 d . . .
C(31) C -0.1630(5) 0.2976(3) -0.0688(3) 0.038(2) Uani 1.00 1 d . . .
C(32) C -0.0621(5) 0.3283(3) -0.1039(4) 0.053(2) Uani 1.00 1 d . . .
C(33) C 0.0477(5) 0.2935(4) -0.0900(4) 0.074(3) Uani 1.00 1 d . . .
C(34) C 0.0575(6) 0.2281(4) -0.0378(5) 0.081(3) Uani 1.00 1 d . . .
C(35) C -0.0396(7) 0.1990(3) 0.0008(5) 0.077(3) Uani 1.00 1 d . . .
C(36) C -0.1482(5) 0.2328(3) -0.0149(4) 0.055(2) Uani 1.00 1 d . . .
C(37) C -0.4191(4) 0.2854(3) -0.0600(4) 0.035(2) Uani 1.00 1 d . . .
C(38) C -0.4334(5) 0.2199(3) -0.1101(4) 0.060(2) Uani 1.00 1 d . . .
C(39) C -0.5209(6) 0.1716(3) -0.0887(4) 0.065(2) Uani 1.00 1 d . . .
C(40) C -0.5949(5) 0.1886(3) -0.0139(5) 0.059(2) Uani 1.00 1 d . . .
C(41) C -0.5852(5) 0.2524(4) 0.0378(5) 0.074(3) Uani 1.00 1 d . . .
C(42) C -0.4967(5) 0.3013(3) 0.0158(4) 0.056(2) Uani 1.00 1 d . . .
C(43) C -0.5849(4) 0.4930(3) -0.1830(3) 0.037(1) Uani 1.00 1 d . . .
C(44) C -0.6310(4) 0.5139(3) -0.0905(4) 0.064(2) Uani 1.00 1 d . . .
C(45) C -0.7549(5) 0.5148(3) -0.0844(4) 0.070(2) Uani 1.00 1 d . . .
C(46) C -0.8319(5) 0.4940(3) -0.1714(5) 0.070(2) Uani 1.00 1 d . . .
C(47) C -0.7896(5) 0.4759(3) -0.2675(4) 0.078(2) Uani 1.00 1 d . . .
C(48) C -0.6662(4) 0.4739(3) -0.2719(4) 0.076(2) Uani 1.00 1 d . . .
C(49) C -0.3933(5) 0.5786(3) -0.2478(4) 0.033(2) Uani 1.00 1 d . . .
C(50) C -0.2828(4) 0.6115(3) -0.2173(4) 0.040(2) Uani 1.00 1 d . . .
C(51) C -0.2541(5) 0.6751(3) -0.2617(4) 0.057(2) Uani 1.00 1 d . . .
C(52) C -0.3330(6) 0.7074(3) -0.3399(5) 0.067(2) Uani 1.00 1 d . . .
C(53) C -0.4419(6) 0.6770(3) -0.3731(5) 0.079(3) Uani 1.00 1 d . . .
C(54) C -0.4729(5) 0.6124(3) -0.3269(4) 0.066(2) Uani 1.00 1 d . . .
C(55) C -0.3876(4) 0.4254(3) -0.2780(3) 0.029(2) Uani 1.00 1 d . . .
C(56) C -0.4110(4) 0.4351(3) -0.3902(4) 0.044(2) Uani 1.00 1 d . . .
C(57) C -0.3868(5) 0.3826(3) -0.4607(4) 0.050(2) Uani 1.00 1 d . . .
C(58) C -0.3337(4) 0.3191(3) -0.4212(4) 0.050(2) Uani 1.00 1 d . . .
C(59) C -0.3082(4) 0.3090(3) -0.3096(4) 0.039(2) Uani 1.00 1 d . . .
C(60) C -0.3350(4) 0.3614(3) -0.2357(3) 0.030(2) Uani 1.00 1 d . . .
H(1) H 0.0734 0.3910 0.1143 0.064 Uiso 1.00 1 c R . .
H(2) H 0.2818 0.3871 0.0969 0.091 Uiso 1.00 1 c R . .
H(3) H 0.4242 0.4043 0.2509 0.086 Uiso 1.00 1 c R . .
H(4) H 0.3611 0.4176 0.4205 0.081 Uiso 1.00 1 c R . .
H(5) H 0.1540 0.4170 0.4387 0.058 Uiso 1.00 1 c R . .
H(6) H -0.2953 0.3481 0.2380 0.066 Uiso 1.00 1 c R . .
H(7) H -0.3755 0.2336 0.2355 0.083 Uiso 1.00 1 c R . .
H(8) H -0.2467 0.1357 0.2649 0.088 Uiso 1.00 1 c R . .
H(9) H -0.0422 0.1544 0.3165 0.082 Uiso 1.00 1 c R . .
H(10) H 0.0356 0.2703 0.3256 0.060 Uiso 1.00 1 c R . .
H(11) H 0.0824 0.5732 0.1680 0.061 Uiso 1.00 1 c R . .
H(12) H 0.2924 0.5803 0.1839 0.083 Uiso 1.00 1 c R . .
H(13) H 0.4017 0.6096 0.3498 0.085 Uiso 1.00 1 c R . .
H(14) H 0.3041 0.6367 0.4992 0.085 Uiso 1.00 1 c R . .
H(15) H 0.0936 0.6199 0.4876 0.070 Uiso 1.00 1 c R . .
H(16) H -0.0311 0.7265 0.3576 0.099 Uiso 1.00 1 c R . .
H(17) H -0.1467 0.8291 0.3683 0.140 Uiso 1.00 1 c R . .
H(18) H -0.3494 0.8220 0.3830 0.096 Uiso 1.00 1 c R . .
H(19) H -0.4421 0.7107 0.3643 0.099 Uiso 1.00 1 c R . .
H(20) H -0.3315 0.6098 0.3377 0.086 Uiso 1.00 1 c R . .
H(21) H -0.0670 0.3517 0.4990 0.053 Uiso 1.00 1 c R . .
H(22) H -0.0848 0.3971 0.6723 0.060 Uiso 1.00 1 c R . .
H(23) H -0.1239 0.5163 0.6935 0.063 Uiso 1.00 1 c R . .
H(24) H -0.1320 0.5935 0.5428 0.057 Uiso 1.00 1 c R . .
H(25) H -0.0699 0.3738 -0.1383 0.063 Uiso 1.00 1 c R . .
H(26) H 0.1160 0.3148 -0.1158 0.088 Uiso 1.00 1 c R . .
H(27) H 0.1325 0.2033 -0.0315 0.094 Uiso 1.00 1 c R . .
H(28) H -0.0303 0.1548 0.0389 0.092 Uiso 1.00 1 c R . .
H(29) H -0.2163 0.2120 0.0119 0.065 Uiso 1.00 1 c R . .
H(30) H -0.3816 0.2080 -0.1629 0.074 Uiso 1.00 1 c R . .
H(31) H -0.5288 0.1267 -0.1246 0.080 Uiso 1.00 1 c R . .
H(32) H -0.6538 0.1552 0.0033 0.071 Uiso 1.00 1 c R . .
H(33) H -0.6376 0.2635 0.0906 0.093 Uiso 1.00 1 c R . .
H(34) H -0.4915 0.3473 0.0488 0.068 Uiso 1.00 1 c R . .
H(35) H -0.5763 0.5295 -0.0293 0.076 Uiso 1.00 1 c R . .
H(36) H -0.7853 0.5287 -0.0189 0.084 Uiso 1.00 1 c R . .
H(37) H -0.9164 0.4918 -0.1673 0.085 Uiso 1.00 1 c R . .
H(38) H -0.8447 0.4650 -0.3308 0.094 Uiso 1.00 1 c R . .
H(39) H -0.6368 0.4610 -0.3383 0.092 Uiso 1.00 1 c R . .
H(40) H -0.2258 0.5883 -0.1647 0.047 Uiso 1.00 1 c R . .
H(41) H -0.1781 0.6969 -0.2387 0.068 Uiso 1.00 1 c R . .
H(42) H -0.3123 0.7514 -0.3708 0.081 Uiso 1.00 1 c R . .
H(43) H -0.4975 0.7003 -0.4266 0.093 Uiso 1.00 1 c R . .
H(44) H -0.5481 0.5902 -0.3518 0.077 Uiso 1.00 1 c R . .
H(45) H -0.4457 0.4788 -0.4182 0.052 Uiso 1.00 1 c R . .
H(46) H -0.4052 0.3893 -0.5376 0.059 Uiso 1.00 1 c R . .
H(47) H -0.3160 0.2834 -0.4714 0.059 Uiso 1.00 1 c R . .
H(48) H -0.2716 0.2659 -0.2814 0.046 Uiso 1.00 1 c R . .

loop_
_atom_site_aniso_label
_atom_site_aniso_U_11
_atom_site_aniso_U_22
_atom_site_aniso_U_33
_atom_site_aniso_U_12
_atom_site_aniso_U_13
_atom_site_aniso_U_23
Cu(1) 0.0473(4) 0.0429(5) 0.0396(3) 0.0010(4) -0.0078(3) -0.0030(4)
Cu(2) 0.0435(4) 0.0365(4) 0.0399(3) -0.0026(4) -0.0034(3) -0.0040(3)
Cl(1) 0.0373(7) 0.047(1) 0.0448(7) 0.0048(7) 0.0046(6) -0.0057(7)
Cl(2) 0.0407(8) 0.056(1) 0.0449(7) -0.0123(8) 0.0009(6) 0.0041(7)
P(1) 0.0354(9) 0.0341(9) 0.0374(8) 0.0010(8) 0.0033(7) -0.0003(7)
P(2) 0.042(1) 0.036(1) 0.0422(8) -0.0016(8) -0.0043(7) -0.0043(7)
P(3) 0.0349(9) 0.0291(9) 0.0373(7) -0.0025(7) 0.0038(6) 0.0010(6)
P(4) 0.0310(8) 0.0303(8) 0.0407(7) -0.0007(8) 0.0008(6) 0.0008(8)
C(1) 0.038(3) 0.032(3) 0.041(3) 0.007(3) 0.007(3) 0.002(3)
C(2) 0.049(4) 0.064(4) 0.047(4) 0.011(3) 0.009(3) -0.002(3)
C(3) 0.069(5) 0.089(5) 0.071(4) 0.024(4) 0.029(4) 0.011(4)
C(4) 0.042(4) 0.068(5) 0.106(5) 0.005(4) 0.030(4) 0.017(4)
C(5) 0.037(4) 0.083(5) 0.083(5) -0.003(4) 0.001(4) 0.003(4)
C(6) 0.037(3) 0.062(4) 0.046(3) 0.002(3) 0.002(3) 0.004(3)
C(7) 0.035(3) 0.037(4) 0.042(3) 0.004(3) 0.000(3) -0.002(3)
C(8) 0.053(4) 0.037(4) 0.075(4) -0.006(3) 0.001(3) 0.010(3)
C(9) 0.049(4) 0.059(5) 0.100(5) -0.012(4) 0.000(4) 0.014(4)
C(10) 0.106(6) 0.047(5) 0.068(4) -0.022(5) 0.013(4) 0.005(4)
C(11) 0.076(5) 0.046(5) 0.082(4) 0.017(4) 0.014(4) 0.020(4)
C(12) 0.052(4) 0.039(4) 0.058(4) 0.006(3) 0.001(3) 0.001(3)
C(13) 0.043(4) 0.032(4) 0.041(3) -0.005(3) -0.004(3) -0.004(3)
C(14) 0.057(4) 0.049(4) 0.047(4) -0.016(4) -0.005(3) 0.007(3)
C(15) 0.066(5) 0.058(5) 0.083(5) -0.013(4) 0.030(4) 0.003(4)
C(16) 0.037(4) 0.056(5) 0.120(6) -0.012(4) 0.010(5) 0.014(4)
C(17) 0.053(5) 0.093(6) 0.067(4) -0.022(4) -0.009(4) 0.008(4)
C(18) 0.048(4) 0.075(5) 0.053(4) -0.024(4) 0.004(3) -0.006(3)
C(19) 0.053(4) 0.040(4) 0.043(3) -0.002(3) -0.006(3) -0.000(3)
C(20) 0.053(5) 0.048(5) 0.146(6) -0.008(4) 0.011(4) -0.020(5)
C(21) 0.093(7) 0.038(5) 0.220(8) 0.002(5) 0.021(7) -0.042(5)
C(22) 0.085(6) 0.056(6) 0.099(5) 0.016(5) 0.012(5) -0.012(4)
C(23) 0.065(5) 0.062(5) 0.120(6) 0.020(5) 0.005(4) -0.021(5)
C(24) 0.054(5) 0.046(5) 0.117(5) 0.004(4) -0.002(4) -0.009(4)
C(25) 0.019(3) 0.047(4) 0.031(3) -0.005(3) 0.003(2) 0.001(3)
C(26) 0.037(3) 0.053(4) 0.042(3) -0.004(3) 0.004(3) 0.001(3)
C(27) 0.027(3) 0.085(5) 0.037(3) -0.012(3) 0.001(3) 0.003(3)
C(28) 0.040(3) 0.075(4) 0.043(3) -0.003(4) 0.010(2) -0.018(4)
C(29) 0.041(4) 0.059(4) 0.044(3) 0.002(3) 0.003(3) -0.012(3)
C(30) 0.035(3) 0.029(4) 0.037(3) -0.005(2) 0.002(2) -0.012(2)
C(31) 0.035(3) 0.043(4) 0.035(3) 0.006(3) -0.000(3) -0.003(3)
C(32) 0.037(4) 0.074(5) 0.045(3) 0.000(4) -0.000(3) 0.004(3)
C(33) 0.033(4) 0.115(7) 0.073(4) 0.004(4) 0.009(3) -0.008(4)
C(34) 0.053(5) 0.103(7) 0.079(5) 0.034(5) -0.016(4) -0.021(5)
C(35) 0.082(6) 0.060(6) 0.086(5) 0.029(5) -0.001(5) 0.005(4)
C(36) 0.054(4) 0.053(5) 0.057(3) 0.010(4) 0.005(3) 0.006(3)
C(37) 0.040(3) 0.026(3) 0.040(3) 0.000(3) 0.005(3) -0.004(2)
C(38) 0.068(5) 0.047(4) 0.071(4) -0.021(4) 0.035(3) -0.012(3)
C(39) 0.081(5) 0.044(4) 0.075(4) -0.032(4) 0.028(4) -0.009(3)
C(40) 0.056(5) 0.046(5) 0.077(5) -0.020(4) 0.011(4) 0.015(4)
C(41) 0.054(5) 0.071(6) 0.107(5) -0.012(4) 0.045(4) -0.002(4)
C(42) 0.052(4) 0.049(4) 0.071(4) -0.009(3) 0.022(3) -0.014(3)
C(43) 0.033(3) 0.037(3) 0.041(3) 0.001(3) 0.005(2) 0.003(3)
C(44) 0.039(4) 0.099(6) 0.051(3) 0.015(4) -0.003(3) -0.010(4)
C(45) 0.041(3) 0.117(7) 0.053(3) 0.031(4) 0.012(3) 0.008(4)
C(46) 0.041(4) 0.075(4) 0.096(4) -0.011(4) 0.023(3) 0.005(5)
C(47) 0.041(4) 0.095(6) 0.098(5) -0.011(4) 0.006(3) -0.043(4)
C(48) 0.032(3) 0.118(7) 0.081(4) -0.011(4) 0.016(3) -0.041(4)
C(49) 0.030(3) 0.033(4) 0.036(3) -0.001(3) 0.006(2) -0.001(3)
C(50) 0.038(4) 0.034(4) 0.047(3) -0.000(3) 0.004(3) 0.001(3)
C(51) 0.054(4) 0.047(5) 0.069(4) -0.018(4) 0.010(3) 0.000(3)
C(52) 0.088(6) 0.039(5) 0.075(5) -0.010(4) 0.020(4) 0.017(3)
C(53) 0.072(5) 0.061(5) 0.098(5) 0.004(4) -0.006(4) 0.045(4)
C(54) 0.048(4) 0.056(5) 0.088(4) -0.016(4) -0.015(3) 0.029(4)
C(55) 0.021(3) 0.030(3) 0.037(3) -0.007(2) 0.002(2) 0.008(2)
C(56) 0.031(3) 0.054(5) 0.045(3) 0.003(3) -0.004(2) -0.005(3)
C(57) 0.049(4) 0.064(5) 0.035(3) 0.003(3) -0.006(3) 0.003(3)
C(58) 0.037(3) 0.071(5) 0.041(3) -0.009(3) 0.005(3) -0.018(3)
C(59) 0.039(4) 0.029(4) 0.049(3) -0.009(3) 0.007(3) -0.005(3)
C(60) 0.024(3) 0.028(3) 0.040(3) -0.014(3) 0.007(2) -0.002(3)

loop_
_atom_type_symbol
_atom_type_description
_atom_type_scat_dispersion_real
_atom_type_scat_dispersion_imag
_atom_type_scat_source
C C 0.003 0.002
;
International Tables for Crystallography
(1992, Vol. C, Tables 4.2.6.8 and 6.1.1.4)
;
H H 0.000 0.000
;
International Tables for Crystallography
(1992, Vol. C, Table 6.1.1.4)
;
P P 0.102 0.094
;
International Tables for Crystallography
(1992, Vol. C, Tables 4.2.6.8 and 6.1.1.4)
;
Cu Cu 0.320 1.265
;
International Tables for Crystallography
(1992, Vol. C, Tables 4.2.6.8 and 6.1.1.4)
;
Cl Cl 0.148 0.159
;
International Tables for Crystallography
(1992, Vol. C, Tables 4.2.6.8 and 6.1.1.4)
;

loop_
_geom_angle_atom_site_label_1
_geom_angle_atom_site_label_2
_geom_angle_atom_site_label_3
_geom_angle
_geom_angle_publ_flag
_geom_angle_site_symmetry_1
_geom_angle_site_symmetry_2
_geom_angle_site_symmetry_3
Cu(1) Cl(1) Cu(2) 74.99(4) ? . . .
Cl(2) Cu(1) Cl(1) 102.87(4) ? . . .
P(1) Cu(1) Cl(1) 112.02(6) ? . . .
P(2) Cu(1) Cl(1) 112.21(5) ? . . .
Cu(1) Cl(2) Cu(2) 74.54(4) ? . . .
P(1) Cu(1) Cl(2) 118.75(6) ? . . .
P(2) Cu(1) Cl(2) 123.49(6) ? . . .
P(2) Cu(1) P(1) 87.50(5) ? . . .
Cu(1) P(1) C(1) 114.4(2) ? . . .
Cu(1) P(1) C(25) 101.8(2) ? . . .
Cu(1) P(1) C(7) 124.8(2) ? . . .
Cu(1) P(2) C(13) 114.0(2) ? . . .
Cu(1) P(2) C(30) 100.6(2) ? . . .
Cu(1) P(2) C(19) 126.1(2) ? . . .
Cl(2) Cu(2) Cl(1) 101.67(4) ? . . .
P(3) Cu(2) Cl(1) 122.47(6) ? . . .
P(4) Cu(2) Cl(1) 121.40(5) ? . . .
P(3) Cu(2) Cl(2) 109.31(5) ? . . .
P(4) Cu(2) Cl(2) 111.36(5) ? . . .
P(4) Cu(2) P(3) 90.56(5) ? . . .
Cu(2) P(3) C(31) 121.3(2) ? . . .
Cu(2) P(3) C(37) 119.6(2) ? . . .
Cu(2) P(3) C(60) 102.3(2) ? . . .
Cu(2) P(4) C(43) 115.8(1) ? . . .
Cu(2) P(4) C(49) 122.5(2) ? . . .
Cu(2) P(4) C(55) 102.9(1) ? . . .
C(25) P(1) C(1) 103.8(2) ? . . .
P(1) C(1) C(2) 116.1(4) ? . . .
P(1) C(1) C(6) 124.7(4) ? . . .
C(7) P(1) C(1) 105.1(2) ? . . .
C(25) P(1) C(7) 104.5(2) ? . . .
P(1) C(7) C(8) 117.9(4) ? . . .
P(1) C(7) C(12) 124.2(4) ? . . .
P(1) C(25) C(30) 117.7(3) ? . . .
P(1) C(25) C(26) 123.1(4) ? . . .
P(2) C(13) C(14) 118.6(4) ? . . .
C(30) P(2) C(13) 100.7(2) ? . . .
P(2) C(13) C(18) 122.8(4) ? . . .
C(19) P(2) C(13) 106.5(2) ? . . .
C(30) P(2) C(19) 105.3(2) ? . . .
P(2) C(19) C(20) 125.7(5) ? . . .
P(2) C(19) C(24) 118.0(4) ? . . .
P(2) C(30) C(25) 118.2(3) ? . . .
P(2) C(30) C(29) 123.0(4) ? . . .
C(37) P(3) C(31) 104.9(2) ? . . .
C(60) P(3) C(31) 103.3(2) ? . . .
P(3) C(31) C(32) 117.9(4) ? . . .
P(3) C(31) C(36) 124.2(4) ? . . .
C(60) P(3) C(37) 102.5(2) ? . . .
P(3) C(37) C(38) 123.4(4) ? . . .
P(3) C(37) C(42) 119.9(4) ? . . .
P(3) C(60) C(55) 119.8(3) ? . . .
P(3) C(60) C(59) 122.0(3) ? . . .
C(49) P(4) C(43) 104.1(2) ? . . .
C(55) P(4) C(43) 105.0(2) ? . . .
P(4) C(43) C(44) 117.6(3) ? . . .
P(4) C(43) C(48) 125.0(4) ? . . .
C(55) P(4) C(49) 104.8(2) ? . . .
P(4) C(49) C(50) 117.3(3) ? . . .
P(4) C(49) C(54) 125.8(4) ? . . .
P(4) C(55) C(60) 118.4(3) ? . . .
P(4) C(55) C(56) 121.7(4) ? . . .
C(6) C(1) C(2) 119.1(5) ? . . .
C(1) C(2) C(3) 119.9(5) ? . . .
C(1) C(6) C(5) 120.4(5) ? . . .
C(2) C(3) C(4) 120.2(6) ? . . .
C(3) C(4) C(5) 119.5(6) ? . . .
C(4) C(5) C(6) 120.8(5) ? . . .
C(12) C(7) C(8) 117.9(5) ? . . .
C(7) C(8) C(9) 121.3(5) ? . . .
C(7) C(12) C(11) 121.3(5) ? . . .
C(8) C(9) C(10) 120.3(6) ? . . .
C(9) C(10) C(11) 118.9(6) ? . . .
C(10) C(11) C(12) 120.2(6) ? . . .
C(18) C(13) C(14) 118.2(5) ? . . .
C(13) C(14) C(15) 121.4(5) ? . . .
C(13) C(18) C(17) 120.8(5) ? . . .
C(14) C(15) C(16) 119.5(6) ? . . .
C(15) C(16) C(17) 120.6(6) ? . . .
C(16) C(17) C(18) 119.4(5) ? . . .
C(24) C(19) C(20) 116.0(5) ? . . .
C(19) C(20) C(21) 121.4(6) ? . . .
C(19) C(24) C(23) 121.9(6) ? . . .
C(20) C(21) C(22) 121.8(7) ? . . .
C(21) C(22) C(23) 117.5(7) ? . . .
C(22) C(23) C(24) 121.4(6) ? . . .
C(30) C(25) C(26) 119.2(4) ? . . .
C(25) C(26) C(27) 121.9(5) ? . . .
C(25) C(30) C(29) 118.7(4) ? . . .
C(26) C(27) C(28) 120.0(5) ? . . .
C(27) C(28) C(29) 119.8(5) ? . . .
C(28) C(29) C(30) 120.4(5) ? . . .
C(36) C(31) C(32) 117.7(5) ? . . .
C(31) C(32) C(33) 120.6(5) ? . . .
C(31) C(36) C(35) 121.8(5) ? . . .
C(32) C(33) C(34) 119.6(6) ? . . .
C(33) C(34) C(35) 120.2(6) ? . . .
C(34) C(35) C(36) 120.0(6) ? . . .
C(42) C(37) C(38) 116.7(5) ? . . .
C(37) C(38) C(39) 123.0(5) ? . . .
C(37) C(42) C(41) 120.4(5) ? . . .
C(38) C(39) C(40) 118.9(5) ? . . .
C(39) C(40) C(41) 120.7(6) ? . . .
C(40) C(41) C(42) 120.3(6) ? . . .
C(48) C(43) C(44) 117.3(4) ? . . .
C(43) C(44) C(45) 122.0(4) ? . . .
C(43) C(48) C(47) 121.1(5) ? . . .
C(44) C(45) C(46) 119.4(5) ? . . .
C(45) C(46) C(47) 120.3(5) ? . . .
C(46) C(47) C(48) 119.7(5) ? . . .
C(54) C(49) C(50) 116.9(5) ? . . .
C(49) C(50) C(51) 121.7(4) ? . . .
C(49) C(54) C(53) 120.9(5) ? . . .
C(50) C(51) C(52) 120.6(5) ? . . .
C(51) C(52) C(53) 119.9(6) ? . . .
C(52) C(53) C(54) 120.0(5) ? . . .
C(60) C(55) C(56) 119.9(4) ? . . .
C(55) C(56) C(57) 120.8(4) ? . . .
C(55) C(60) C(59) 118.3(4) ? . . .
C(56) C(57) C(58) 120.5(4) ? . . .
C(57) C(58) C(59) 119.3(5) ? . . .
C(58) C(59) C(60) 121.2(4) ? . . .
C(1) C(2) H(1) 118.3028 ? . . .
C(1) C(6) H(5) 118.6713 ? . . .
H(1) C(2) C(3) 121.7607 ? . . .
C(2) C(3) H(2) 120.0472 ? . . .
H(2) C(3) C(4) 119.6907 ? . . .
C(3) C(4) H(3) 120.1505 ? . . .
C(4) C(5) H(4) 119.2001 ? . . .
H(3) C(4) C(5) 120.3408 ? . . .
C(5) C(6) H(5) 120.8904 ? . . .
H(4) C(5) C(6) 119.9906 ? . . .
C(7) C(8) H(6) 118.1632 ? . . .
C(7) C(12) H(10) 118.1999 ? . . .
H(6) C(8) C(9) 120.5013 ? . . .
C(8) C(9) H(7) 120.4027 ? . . .
H(7) C(9) C(10) 119.2480 ? . . .
C(9) C(10) H(8) 120.7785 ? . . .
C(10) C(11) H(9) 119.4100 ? . . .
H(8) C(10) C(11) 120.2474 ? . . .
C(11) C(12) H(10) 120.5153 ? . . .
H(9) C(11) C(12) 120.3389 ? . . .
C(13) C(14) H(11) 119.0973 ? . . .
C(13) C(18) H(15) 119.8153 ? . . .
H(11) C(14) C(15) 119.4319 ? . . .
C(14) C(15) H(12) 120.0937 ? . . .
H(12) C(15) C(16) 120.4182 ? . . .
C(15) C(16) H(13) 118.8770 ? . . .
C(16) C(17) H(14) 118.7661 ? . . .
H(13) C(16) C(17) 120.5071 ? . . .
C(17) C(18) H(15) 119.3652 ? . . .
H(14) C(17) C(18) 121.7650 ? . . .
C(19) C(20) H(16) 119.1387 ? . . .
C(19) C(24) H(20) 117.6370 ? . . .
H(16) C(20) C(21) 119.4019 ? . . .
C(20) C(21) H(17) 119.6731 ? . . .
H(17) C(21) C(22) 118.4471 ? . . .
C(21) C(22) H(18) 121.3502 ? . . .
C(22) C(23) H(19) 119.7252 ? . . .
H(18) C(22) C(23) 121.1160 ? . . .
C(23) C(24) H(20) 120.4223 ? . . .
H(19) C(23) C(24) 118.8947 ? . . .
C(25) C(26) H(21) 118.8212 ? . . .
H(21) C(26) C(27) 119.2276 ? . . .
C(26) C(27) H(22) 121.1208 ? . . .
H(22) C(27) C(28) 118.9266 ? . . .
C(27) C(28) H(23) 120.2194 ? . . .
C(28) C(29) H(24) 120.6947 ? . . .
H(23) C(28) C(29) 119.9576 ? . . .
H(24) C(29) C(30) 118.9436 ? . . .
C(31) C(32) H(25) 118.8206 ? . . .
C(31) C(36) H(29) 118.4982 ? . . .
H(25) C(32) C(33) 120.5665 ? . . .
C(32) C(33) H(26) 119.7798 ? . . .
H(26) C(33) C(34) 120.6421 ? . . .
C(33) C(34) H(27) 119.2472 ? . . .
C(34) C(35) H(28) 118.9885 ? . . .
H(27) C(34) C(35) 120.4953 ? . . .
C(35) C(36) H(29) 119.6965 ? . . .
H(28) C(35) C(36) 121.0173 ? . . .
C(37) C(38) H(30) 118.1423 ? . . .
C(37) C(42) H(34) 118.3850 ? . . .
H(30) C(38) C(39) 118.8390 ? . . .
C(38) C(39) H(31) 121.2739 ? . . .
H(31) C(39) C(40) 119.7804 ? . . .
C(39) C(40) H(32) 119.7737 ? . . .
C(40) C(41) H(33) 119.7620 ? . . .
H(32) C(40) C(41) 119.5653 ? . . .
C(41) C(42) H(34) 121.0605 ? . . .
H(33) C(41) C(42) 119.9557 ? . . .
C(43) C(44) H(35) 118.5043 ? . . .
C(43) C(48) H(39) 119.0377 ? . . .
H(35) C(44) C(45) 119.4671 ? . . .
C(44) C(45) H(36) 120.8865 ? . . .
H(36) C(45) C(46) 119.7206 ? . . .
C(45) C(46) H(37) 120.3919 ? . . .
C(46) C(47) H(38) 120.1924 ? . . .
H(37) C(46) C(47) 119.2766 ? . . .
C(47) C(48) H(39) 119.7845 ? . . .
H(38) C(47) C(48) 120.1329 ? . . .
C(49) C(50) H(40) 118.1543 ? . . .
C(49) C(54) H(44) 118.8839 ? . . .
H(40) C(50) C(51) 120.1071 ? . . .
C(50) C(51) H(41) 120.0835 ? . . .
H(41) C(51) C(52) 119.3249 ? . . .
C(51) C(52) H(42) 120.1246 ? . . .
C(52) C(53) H(43) 119.6037 ? . . .
H(42) C(52) C(53) 119.9653 ? . . .
C(53) C(54) H(44) 120.1629 ? . . .
H(43) C(53) C(54) 120.4227 ? . . .
C(55) C(56) H(45) 119.4192 ? . . .
H(45) C(56) C(57) 119.7920 ? . . .
C(56) C(57) H(46) 120.1734 ? . . .
H(46) C(57) C(58) 119.3389 ? . . .
C(57) C(58) H(47) 119.4537 ? . . .
C(58) C(59) H(48) 120.2087 ? . . .
H(47) C(58) C(59) 121.1984 ? . . .
H(48) C(59) C(60) 118.5944 ? . . .

loop_
_geom_bond_atom_site_label_1
_geom_bond_atom_site_label_2
_geom_bond_distance
_geom_bond_publ_flag
_geom_bond_site_symmetry_1
_geom_bond_site_symmetry_2
Cu(1) Cl(1) 2.383(1) ? . .
Cu(1) Cl(2) 2.316(1) ? . .
Cu(1) P(1) 2.255(2) ? . .
Cu(1) P(2) 2.260(2) ? . .
Cu(2) Cl(1) 2.324(1) ? . .
Cu(2) Cl(2) 2.414(1) ? . .
Cu(2) P(3) 2.246(2) ? . .
Cu(2) P(4) 2.255(1) ? . .
P(1) C(1) 1.829(5) ? . .
P(1) C(7) 1.814(5) ? . .
P(1) C(25) 1.837(4) ? . .
P(2) C(13) 1.817(5) ? . .
P(2) C(19) 1.802(6) ? . .
P(2) C(30) 1.831(5) ? . .
P(3) C(31) 1.825(5) ? . .
P(3) C(37) 1.804(5) ? . .
P(3) C(60) 1.848(4) ? . .
P(4) C(43) 1.824(4) ? . .
P(4) C(49) 1.809(5) ? . .
P(4) C(55) 1.845(5) ? . .
C(1) C(2) 1.390(7) ? . .
C(1) C(6) 1.369(6) ? . .
C(2) C(3) 1.383(9) ? . .
C(3) C(4) 1.381(8) ? . .
C(4) C(5) 1.357(9) ? . .
C(5) C(6) 1.383(8) ? . .
C(7) C(8) 1.377(8) ? . .
C(7) C(12) 1.362(8) ? . .
C(8) C(9) 1.358(9) ? . .
C(9) C(10) 1.376(9) ? . .
C(10) C(9) 1.376(9) ? . .
C(10) C(11) 1.36(1) ? . .
C(11) C(10) 1.36(1) ? . .
C(11) C(12) 1.374(9) ? . .
C(13) C(14) 1.370(8) ? . .
C(13) C(18) 1.385(7) ? . .
C(14) C(15) 1.382(9) ? . .
C(15) C(16) 1.363(9) ? . .
C(16) C(17) 1.37(1) ? . .
C(17) C(18) 1.384(8) ? . .
C(19) C(20) 1.361(9) ? . .
C(19) C(24) 1.383(9) ? . .
C(20) C(21) 1.39(1) ? . .
C(21) C(22) 1.34(1) ? . .
C(22) C(23) 1.36(1) ? . .
C(23) C(24) 1.362(9) ? . .
C(25) C(26) 1.362(7) ? . .
C(25) C(30) 1.396(7) ? . .
C(26) C(27) 1.373(7) ? . .
C(27) C(28) 1.36(1) ? . .
C(28) C(29) 1.385(7) ? . .
C(29) C(30) 1.401(7) ? . .
C(31) C(32) 1.381(7) ? . .
C(31) C(36) 1.382(8) ? . .
C(32) C(33) 1.377(8) ? . .
C(33) C(34) 1.38(1) ? . .
C(34) C(35) 1.35(1) ? . .
C(35) C(34) 1.35(1) ? . .
C(35) C(36) 1.357(9) ? . .
C(36) C(35) 1.357(9) ? . .
C(37) C(38) 1.373(7) ? . .
C(37) C(42) 1.383(7) ? . .
C(38) C(39) 1.379(8) ? . .
C(39) C(40) 1.352(9) ? . .
C(40) C(41) 1.352(9) ? . .
C(41) C(42) 1.399(9) ? . .
C(43) C(44) 1.365(7) ? . .
C(43) C(48) 1.374(6) ? . .
C(44) C(45) 1.391(7) ? . .
C(45) C(46) 1.340(7) ? . .
C(46) C(47) 1.371(8) ? . .
C(47) C(48) 1.382(7) ? . .
C(49) C(50) 1.384(7) ? . .
C(49) C(54) 1.383(7) ? . .
C(50) C(51) 1.366(8) ? . .
C(51) C(52) 1.358(8) ? . .
C(52) C(53) 1.353(9) ? . .
C(53) C(54) 1.399(9) ? . .
C(55) C(56) 1.384(6) ? . .
C(55) C(60) 1.403(6) ? . .
C(56) C(57) 1.362(7) ? . .
C(57) C(58) 1.387(8) ? . .
C(58) C(59) 1.378(6) ? . .
C(59) C(60) 1.396(7) ? . .
C(2) H(1) 0.9500 ? . .
C(3) H(2) 0.9500 ? . .
C(4) H(3) 0.9500 ? . .
C(5) H(4) 0.9500 ? . .
C(6) H(5) 0.9500 ? . .
C(8) H(6) 0.9500 ? . .
C(9) H(7) 0.9499 ? . .
C(10) H(8) 0.9500 ? . .
C(11) H(9) 0.9500 ? . .
C(12) H(10) 0.9500 ? . .
C(14) H(11) 0.9500 ? . .
C(15) H(12) 0.9500 ? . .
C(16) H(13) 0.9500 ? . .
C(17) H(14) 0.9500 ? . .
C(18) H(15) 0.9500 ? . .
C(20) H(16) 0.9500 ? . .
C(21) H(17) 0.9500 ? . .
C(22) H(18) 0.9500 ? . .
C(23) H(19) 0.9500 ? . .
C(24) H(20) 0.9500 ? . .
C(26) H(21) 0.9499 ? . .
C(27) H(22) 0.9500 ? . .
C(28) H(23) 0.9500 ? . .
C(29) H(24) 0.9501 ? . .
C(32) H(25) 0.9499 ? . .
C(33) H(26) 0.9500 ? . .
C(34) H(27) 0.9500 ? . .
C(35) H(28) 0.9500 ? . .
C(36) H(29) 0.9499 ? . .
C(38) H(30) 0.9500 ? . .
C(39) H(31) 0.9499 ? . .
C(40) H(32) 0.9500 ? . .
C(41) H(33) 0.9500 ? . .
C(42) H(34) 0.9500 ? . .
C(44) H(35) 0.9500 ? . .
C(45) H(36) 0.9500 ? . .
C(46) H(37) 0.9500 ? . .
C(47) H(38) 0.9500 ? . .
C(48) H(39) 0.9499 ? . .
C(50) H(40) 0.9500 ? . .
C(51) H(41) 0.9500 ? . .
C(52) H(42) 0.9499 ? . .
C(53) H(43) 0.9499 ? . .
C(54) H(44) 0.9499 ? . .
C(56) H(45) 0.9501 ? . .
C(57) H(46) 0.9500 ? . .
C(58) H(47) 0.9501 ? . .
C(59) H(48) 0.9500 ? . .
H(8) C(10) 0.9500 ? . .
H(28) C(35) 0.9500 ? . .

loop_
_geom_contact_atom_site_label_1
_geom_contact_atom_site_label_2
_geom_contact_distance
_geom_contact_publ_flag
_geom_contact_site_symmetry_1
_geom_contact_site_symmetry_2
Cu(1) Cu(2) 2.8657(7) ? . .
Cu(1) C(1) 3.441(5) ? . .
Cu(1) C(13) 3.428(5) ? . .
Cu(1) C(14) 3.545(6) ? . .
Cu(1) C(25) 3.186(4) ? . .
Cu(1) C(30) 3.159(4) ? . .
Cu(2) C(31) 3.555(5) ? . .
Cu(2) C(37) 3.507(5) ? . .
Cu(2) C(43) 3.464(4) ? . .
Cu(2) C(49) 3.569(5) ? . .
Cu(2) C(55) 3.217(4) ? . .
Cu(2) C(60) 3.199(4) ? . .
Cl(2) C(50) 3.583(5) ? . .
P(1) P(2) 3.122(2) ? . .
P(1) C(2) 2.741(6) ? . .
P(1) C(6) 2.840(5) ? . .
P(1) C(8) 2.743(6) ? . .
P(1) C(12) 2.815(6) ? . .
P(1) C(26) 2.821(5) ? . .
P(1) C(30) 2.777(5) ? . .
P(2) C(14) 2.749(6) ? . .
P(2) C(18) 2.819(5) ? . .
P(2) C(20) 2.823(7) ? . .
P(2) C(24) 2.739(6) ? . .
P(2) C(25) 2.778(5) ? . .
P(2) C(29) 2.848(5) ? . .
P(3) P(4) 3.199(2) ? . .
P(3) C(32) 2.756(5) ? . .
P(3) C(36) 2.842(6) ? . .
P(3) C(38) 2.805(6) ? . .
P(3) C(42) 2.766(6) ? . .
P(3) C(55) 2.821(4) ? . .
P(3) C(59) 2.845(5) ? . .
P(4) C(44) 2.739(5) ? . .
P(4) C(48) 2.845(5) ? . .
P(4) C(50) 2.736(5) ? . .
P(4) C(54) 2.849(6) ? . .
P(4) C(56) 2.829(5) ? . .
P(4) C(60) 2.799(5) ? . .
C(1) C(3) 2.401(8) ? . .
C(1) C(4) 2.772(8) ? . .
C(1) C(5) 2.388(7) ? . .
C(1) C(7) 2.892(7) ? . .
C(1) C(12) 3.144(7) ? . .
C(1) C(14) 3.430(7) ? . .
C(1) C(25) 2.886(7) ? . .
C(2) C(4) 2.396(8) ? . .
C(2) C(5) 2.746(7) ? . .
C(2) C(6) 2.378(7) ? . .
C(2) C(7) 3.565(8) ? . .
C(3) C(5) 2.366(8) ? . .
C(3) C(6) 2.746(8) ? . .
C(4) C(6) 2.383(8) ? . .
C(6) C(25) 3.126(7) ? . .
C(6) C(26) 3.539(7) ? . .
C(7) C(9) 2.384(8) ? . .
C(7) C(10) 2.768(8) ? . .
C(7) C(11) 2.384(8) ? . .
C(7) C(25) 2.887(7) ? . .
C(7) C(26) 3.163(7) ? . .
C(8) C(10) 2.371(8) ? . .
C(8) C(11) 2.721(8) ? . .
C(8) C(12) 2.347(8) ? . .
C(8) C(25) 3.596(7) ? . .
C(9) C(11) 2.360(9) ? . .
C(9) C(12) 2.721(8) ? . .
C(10) C(7) 2.768(8) ? . .
C(10) C(8) 2.371(8) ? . .
C(10) C(12) 2.374(9) ? . .
C(12) C(10) 2.374(9) ? . .
C(13) C(15) 2.400(9) ? . .
C(13) C(16) 2.767(8) ? . .
C(13) C(17) 2.408(8) ? . .
C(13) C(19) 2.900(8) ? . .
C(13) C(20) 3.188(8) ? . .
C(13) C(25) 3.537(7) ? . .
C(13) C(30) 2.809(7) ? . .
C(14) C(16) 2.371(8) ? . .
C(14) C(17) 2.740(8) ? . .
C(14) C(18) 2.363(7) ? . .
C(15) C(17) 2.373(9) ? . .
C(15) C(18) 2.745(9) ? . .
C(16) C(18) 2.377(9) ? . .
C(18) C(19) 3.482(8) ? . .
C(18) C(20) 3.468(8) ? . .
C(18) C(29) 3.505(8) ? . .
C(18) C(30) 3.174(7) ? . .
C(19) C(21) 2.397(9) ? . .
C(19) C(22) 2.803(9) ? . .
C(19) C(23) 2.400(9) ? . .
C(19) C(29) 3.167(7) ? . .
C(19) C(30) 2.889(7) ? . .
C(20) C(22) 2.38(1) ? . .
C(20) C(23) 2.701(9) ? . .
C(20) C(24) 2.327(9) ? . .
C(21) C(23) 2.31(1) ? . .
C(21) C(24) 2.692(9) ? . .
C(22) C(24) 2.376(9) ? . .
C(23) C(39) 3.536(8) ? . 45502
C(23) C(53) 3.593(9) ? . 55601
C(24) C(29) 3.505(7) ? . .
C(24) C(30) 3.413(7) ? . .
C(24) C(39) 3.578(8) ? . 45502
C(25) C(27) 2.391(6) ? . .
C(25) C(28) 2.772(7) ? . .
C(25) C(29) 2.406(7) ? . .
C(26) C(28) 2.365(8) ? . .
C(26) C(29) 2.733(7) ? . .
C(26) C(30) 2.378(7) ? . .
C(26) C(57) 3.531(7) ? . 55601
C(26) C(58) 3.452(7) ? . 55601
C(27) C(29) 2.374(8) ? . .
C(27) C(30) 2.769(7) ? . .
C(27) C(56) 3.568(6) ? . 55601
C(27) C(57) 3.405(7) ? . 55601
C(27) C(58) 3.366(7) ? . 55601
C(27) C(59) 3.520(7) ? . 55601
C(28) C(30) 2.417(6) ? . .
C(28) C(50) 3.592(8) ? . 55601
C(28) C(56) 3.512(6) ? . 55601
C(31) C(33) 2.395(8) ? . .
C(31) C(34) 2.761(9) ? . .
C(31) C(35) 2.394(8) ? . .
C(31) C(37) 2.877(7) ? . .
C(31) C(38) 3.324(7) ? . .
C(31) C(59) 3.193(6) ? . .
C(31) C(60) 2.881(6) ? . .
C(32) C(34) 2.383(9) ? . .
C(32) C(35) 2.740(8) ? . .
C(32) C(36) 2.364(8) ? . .
C(32) C(59) 3.499(6) ? . .
C(32) C(60) 3.313(6) ? . .
C(33) C(35) 2.37(1) ? . .
C(33) C(36) 2.725(9) ? . .
C(34) C(36) 2.346(9) ? . .
C(35) C(31) 2.394(8) ? . .
C(35) C(32) 2.740(8) ? . .
C(35) C(33) 2.37(1) ? . .
C(36) C(37) 3.154(7) ? . .
C(36) C(38) 3.249(7) ? . .
C(37) C(39) 2.419(8) ? . .
C(37) C(40) 2.782(8) ? . .
C(37) C(41) 2.415(8) ? . .
C(37) C(59) 3.484(7) ? . .
C(37) C(60) 2.847(7) ? . .
C(38) C(40) 2.352(8) ? . .
C(38) C(41) 2.709(8) ? . .
C(38) C(42) 2.346(8) ? . .
C(38) C(59) 3.413(7) ? . .
C(38) C(60) 3.327(7) ? . .
C(39) C(23) 3.536(8) ? . 44502
C(39) C(24) 3.578(8) ? . 44502
C(39) C(41) 2.349(9) ? . .
C(39) C(42) 2.747(8) ? . .
C(40) C(42) 2.386(8) ? . .
C(43) C(45) 2.411(7) ? . .
C(43) C(46) 2.772(7) ? . .
C(43) C(47) 2.401(6) ? . .
C(43) C(49) 2.865(7) ? . .
C(43) C(54) 3.206(8) ? . .
C(43) C(55) 2.910(6) ? . .
C(43) C(56) 3.565(6) ? . .
C(44) C(46) 2.358(7) ? . .
C(44) C(47) 2.716(7) ? . .
C(44) C(48) 2.340(7) ? . .
C(45) C(47) 2.351(7) ? . .
C(45) C(48) 2.734(7) ? . .
C(46) C(48) 2.380(8) ? . .
C(48) C(49) 3.597(7) ? . .
C(48) C(54) 3.494(8) ? . .
C(48) C(55) 3.244(6) ? . .
C(48) C(56) 3.435(7) ? . .
C(49) C(51) 2.402(8) ? . .
C(49) C(52) 2.786(8) ? . .
C(49) C(53) 2.421(8) ? . .
C(49) C(55) 2.897(7) ? . .
C(49) C(56) 3.201(7) ? . .
C(50) C(28) 3.592(8) ? . 55401
C(50) C(52) 2.366(8) ? . .
C(50) C(53) 2.728(7) ? . .
C(50) C(54) 2.358(7) ? . .
C(51) C(53) 2.347(8) ? . .
C(51) C(54) 2.729(8) ? . .
C(52) C(54) 2.384(9) ? . .
C(53) C(23) 3.593(9) ? . 55401
C(54) C(56) 3.501(8) ? . .
C(55) C(57) 2.388(6) ? . .
C(55) C(58) 2.775(7) ? . .
C(55) C(59) 2.402(7) ? . .
C(56) C(27) 3.568(6) ? . 55401
C(56) C(28) 3.512(6) ? . 55401
C(56) C(58) 2.387(7) ? . .
C(56) C(59) 2.754(7) ? . .
C(56) C(60) 2.412(6) ? . .
C(57) C(26) 3.531(7) ? . 55401
C(57) C(27) 3.405(7) ? . 55401
C(57) C(59) 2.387(7) ? . .
C(57) C(60) 2.781(6) ? . .
C(58) C(26) 3.452(7) ? . 55401
C(58) C(27) 3.366(7) ? . 55401
C(58) C(60) 2.417(6) ? . .
C(59) C(27) 3.520(7) ? . 55401
Cu(1) H(1) 3.4323 ? . .
Cu(1) H(6) 3.3591 ? . .
Cu(1) H(11) 3.0247 ? . .
Cu(2) H(25) 3.5906 ? . .
Cu(2) H(34) 3.1269 ? . .
Cu(2) H(35) 3.2130 ? . .
Cu(2) H(40) 3.1804 ? . .
Cl(1) H(3) 3.1501 ? . 45501
Cl(1) H(6) 2.9221 ? . .
Cl(1) H(20) 3.2812 ? . .
Cl(1) H(31) 2.8365 ? . 45502
Cl(1) H(34) 3.1044 ? . .
Cl(1) H(35) 3.0292 ? . .
Cl(2) H(1) 3.2575 ? . .
Cl(2) H(11) 3.0293 ? . .
Cl(2) H(25) 3.1404 ? . .
Cl(2) H(28) 3.1670 ? . 55502
Cl(2) H(37) 3.1696 ? . 65501
Cl(2) H(40) 2.6501 ? . .
P(1) H(1) 2.7659 ? . .
P(1) H(5) 2.9447 ? . .
P(1) H(6) 2.7813 ? . .
P(1) H(10) 2.9077 ? . .
P(1) H(21) 2.9093 ? . .
P(2) H(11) 2.8140 ? . .
P(2) H(15) 2.9297 ? . .
P(2) H(16) 2.9511 ? . .
P(2) H(20) 2.7742 ? . .
P(2) H(24) 2.9449 ? . .
P(3) H(25) 2.8038 ? . .
P(3) H(29) 2.9401 ? . .
P(3) H(30) 2.8937 ? . .
P(3) H(34) 2.8300 ? . .
P(3) H(48) 2.9228 ? . .
P(4) H(35) 2.7767 ? . .
P(4) H(39) 2.9570 ? . .
P(4) H(40) 2.7714 ? . .
P(4) H(44) 2.9702 ? . .
P(4) H(45) 2.9164 ? . .
C(1) H(1) 2.0216 ? . .
C(1) H(2) 3.2587 ? . .
C(1) H(4) 3.2437 ? . .
C(1) H(5) 2.0061 ? . .
C(1) H(10) 2.6780 ? . .
C(1) H(11) 3.4429 ? . .
C(1) H(21) 3.5858 ? . .
C(2) H(2) 2.0323 ? . .
C(2) H(3) 3.2543 ? . .
C(2) H(5) 3.2323 ? . .
C(2) H(10) 3.2555 ? . .
C(2) H(11) 3.3739 ? . .
C(3) H(1) 2.0489 ? . .
C(3) H(3) 2.0318 ? . .
C(3) H(4) 3.2220 ? . .
C(3) H(12) 3.4983 ? . .
C(3) H(33) 2.9412 ? . 65501
C(3) H(34) 3.4472 ? . 65501
C(3) H(36) 3.3783 ? . 65501
C(4) H(1) 3.2636 ? . .
C(4) H(2) 2.0273 ? . .
C(4) H(4) 2.0008 ? . .
C(4) H(5) 3.2415 ? . .
C(4) H(12) 3.4596 ? . .
C(4) H(33) 3.3633 ? . 65501
C(4) H(34) 3.5343 ? . 65501
C(4) H(42) 3.2013 ? . 54502
C(4) H(46) 3.5470 ? . 65601
C(5) H(2) 3.2211 ? . .
C(5) H(3) 2.0119 ? . .
C(5) H(5) 2.0405 ? . .
C(5) H(18) 3.5849 ? . 54602
C(5) H(42) 3.0133 ? . 54502
C(5) H(46) 3.3686 ? . 65601
C(6) H(1) 3.2268 ? . .
C(6) H(3) 3.2419 ? . .
C(6) H(4) 2.0318 ? . .
C(6) H(10) 3.1135 ? . .
C(6) H(21) 3.5470 ? . .
C(6) H(42) 3.3429 ? . 54502
C(7) H(1) 3.4466 ? . .
C(7) H(6) 2.0085 ? . .
C(7) H(7) 3.2412 ? . .
C(7) H(9) 3.2392 ? . .
C(7) H(10) 1.9948 ? . .
C(7) H(21) 2.7334 ? . .
C(8) H(7) 2.0126 ? . .
C(8) H(8) 3.2307 ? . .
C(8) H(10) 3.2012 ? . .
C(8) H(21) 3.4672 ? . .
C(8) H(29) 3.5396 ? . .
C(8) H(34) 3.5725 ? . .
C(8) H(47) 3.5871 ? . 55601
C(9) H(6) 2.0136 ? . .
C(9) H(8) 2.0334 ? . .
C(9) H(9) 3.2182 ? . .
C(9) H(29) 3.2043 ? . .
C(9) H(43) 3.4830 ? . 44502
C(9) H(47) 3.5517 ? . 55601
C(10) H(6) 3.2324 ? . .
C(10) H(7) 2.0184 ? . .
C(10) H(9) 2.0088 ? . .
C(10) H(10) 3.2334 ? . .
C(10) H(14) 3.2133 ? . 54602
C(10) H(15) 3.3016 ? . 54602
C(10) H(29) 3.2523 ? . .
C(10) H(44) 3.4002 ? . 44502
C(11) H(7) 3.2150 ? . .
C(11) H(8) 2.0170 ? . .
C(11) H(10) 2.0288 ? . .
C(11) H(15) 2.9600 ? . 54602
C(11) H(24) 3.5188 ? . 54602
C(11) H(28) 3.4586 ? . .
C(11) H(41) 3.2201 ? . 54502
C(12) H(6) 3.1987 ? . .
C(12) H(8) 3.2327 ? . .
C(12) H(9) 2.0270 ? . .
C(12) H(21) 2.9464 ? . .
C(12) H(41) 3.0105 ? . 54502
C(13) H(11) 2.0111 ? . .
C(13) H(12) 3.2528 ? . .
C(13) H(14) 3.2726 ? . .
C(13) H(15) 2.0321 ? . .
C(13) H(16) 2.7361 ? . .
C(14) H(12) 2.0319 ? . .
C(14) H(13) 3.2247 ? . .
C(14) H(15) 3.2243 ? . .
C(14) H(36) 3.5684 ? . 65501
C(15) H(11) 2.0254 ? . .
C(15) H(13) 2.0029 ? . .
C(15) H(14) 3.2199 ? . .
C(15) H(30) 2.9024 ? . 55502
C(15) H(36) 3.4241 ? . 65501
C(15) H(48) 3.3356 ? . 55502
C(16) H(11) 3.2253 ? . .
C(16) H(12) 2.0180 ? . .
C(16) H(14) 2.0068 ? . .
C(16) H(15) 3.2309 ? . .
C(16) H(19) 3.3042 ? . 65501
C(16) H(30) 3.0826 ? . 55502
C(16) H(48) 3.0979 ? . 55502
C(17) H(12) 3.2322 ? . .
C(17) H(13) 2.0238 ? . .
C(17) H(15) 2.0268 ? . .
C(17) H(43) 3.3752 ? . 65601
C(17) H(44) 3.2438 ? . 65601
C(17) H(47) 3.1341 ? . 55502
C(17) H(48) 3.3112 ? . 55502
C(18) H(9) 3.5513 ? . 55602
C(18) H(11) 3.2223 ? . .
C(18) H(13) 3.2405 ? . .
C(18) H(14) 2.0500 ? . .
C(18) H(16) 2.8481 ? . .
C(18) H(24) 3.4784 ? . .
C(19) H(15) 3.2955 ? . .
C(19) H(16) 2.0037 ? . .
C(19) H(17) 3.2442 ? . .
C(19) H(19) 3.2459 ? . .
C(19) H(20) 2.0083 ? . .
C(19) H(24) 2.7151 ? . .
C(20) H(15) 3.2961 ? . .
C(20) H(17) 2.0322 ? . .
C(20) H(18) 3.2473 ? . .
C(20) H(20) 3.1817 ? . .
C(20) H(21) 3.5067 ? . 55602
C(20) H(24) 3.3675 ? . .
C(20) H(26) 3.4107 ? . 55502
C(21) H(5) 3.4447 ? . 55602
C(21) H(16) 2.0296 ? . .
C(21) H(18) 2.0077 ? . .
C(21) H(19) 3.1753 ? . .
C(21) H(21) 3.3136 ? . 55602
C(21) H(26) 3.3309 ? . 55502
C(21) H(38) 3.4497 ? . 45502
C(22) H(16) 3.2284 ? . .
C(22) H(17) 1.9796 ? . .
C(22) H(19) 2.0110 ? . .
C(22) H(20) 3.2324 ? . .
C(22) H(39) 3.4602 ? . 45502
C(22) H(42) 3.2377 ? . 55601
C(23) H(13) 3.3173 ? . 45501
C(23) H(17) 3.1697 ? . .
C(23) H(18) 2.0245 ? . .
C(23) H(20) 2.0172 ? . .
C(23) H(30) 3.5399 ? . 45502
C(23) H(31) 3.4376 ? . 45502
C(23) H(42) 3.3477 ? . 55601
C(23) H(43) 3.2261 ? . 55601
C(24) H(13) 3.5145 ? . 45501
C(24) H(16) 3.1932 ? . .
C(24) H(18) 3.2364 ? . .
C(24) H(19) 2.0023 ? . .
C(24) H(24) 3.0336 ? . .
C(24) H(31) 3.2118 ? . 45502
C(25) H(5) 2.6591 ? . .
C(25) H(6) 3.5362 ? . .
C(25) H(21) 2.0010 ? . .
C(25) H(22) 3.2484 ? . .
C(25) H(24) 3.2606 ? . .
C(26) H(5) 2.8361 ? . .
C(26) H(17) 3.0682 ? . 54602
C(26) H(22) 2.0333 ? . .
C(26) H(23) 3.2249 ? . .
C(26) H(38) 3.2769 ? . 65601
C(26) H(47) 3.4897 ? . 55601
C(27) H(17) 3.2085 ? . 54602
C(27) H(21) 2.0149 ? . .
C(27) H(23) 2.0117 ? . .
C(27) H(24) 3.2347 ? . .
C(27) H(25) 3.2359 ? . 55601
C(27) H(37) 3.3677 ? . 65601
C(27) H(38) 2.8304 ? . 65601
C(28) H(9) 3.4267 ? . 55602
C(28) H(21) 3.2162 ? . .
C(28) H(22) 1.9990 ? . .
C(28) H(24) 2.0409 ? . .
C(28) H(37) 3.1551 ? . 65601
C(28) H(38) 3.0260 ? . 65601
C(28) H(40) 3.4768 ? . 55601
C(29) H(9) 3.1520 ? . 55602
C(29) H(15) 2.8655 ? . .
C(29) H(20) 3.4042 ? . .
C(29) H(22) 3.2276 ? . .
C(29) H(23) 2.0337 ? . .
C(29) H(38) 3.5824 ? . 65601
C(30) H(5) 3.4001 ? . .
C(30) H(15) 2.9048 ? . .
C(30) H(20) 3.1820 ? . .
C(30) H(21) 3.2339 ? . .
C(30) H(23) 3.2742 ? . .
C(30) H(24) 2.0378 ? . .
C(31) H(25) 2.0181 ? . .
C(31) H(26) 3.2500 ? . .
C(31) H(28) 3.2537 ? . .
C(31) H(29) 2.0163 ? . .
C(31) H(30) 3.0580 ? . .
C(31) H(48) 2.7995 ? . .
C(32) H(1) 3.1320 ? . .
C(32) H(22) 3.0219 ? . 55401
C(32) H(26) 2.0244 ? . .
C(32) H(27) 3.2364 ? . .
C(32) H(29) 3.2197 ? . .
C(32) H(37) 3.5995 ? . 65501
C(32) H(48) 3.2028 ? . .
C(33) H(1) 3.0904 ? . .
C(33) H(16) 3.5056 ? . 54502
C(33) H(25) 2.0320 ? . .
C(33) H(27) 2.0220 ? . .
C(33) H(28) 3.2213 ? . .
C(34) H(1) 3.5719 ? . .
C(34) H(11) 3.5741 ? . 54502
C(34) H(25) 3.2451 ? . .
C(34) H(26) 2.0356 ? . .
C(34) H(28) 1.9935 ? . .
C(34) H(29) 3.2018 ? . .
C(34) H(32) 3.4696 ? . 65501
C(34) H(41) 3.5400 ? . 54502
C(35) H(11) 3.1360 ? . 54502
C(35) H(26) 3.2274 ? . .
C(35) H(27) 2.0082 ? . .
C(35) H(29) 2.0055 ? . .
C(35) H(41) 3.5501 ? . 54502
C(36) H(25) 3.2218 ? . .
C(36) H(27) 3.2067 ? . .
C(36) H(28) 2.0183 ? . .
C(36) H(30) 3.0093 ? . .
C(36) H(48) 3.4432 ? . .
C(37) H(29) 2.6944 ? . .
C(37) H(30) 2.0048 ? . .
C(37) H(31) 3.2746 ? . .
C(37) H(33) 3.2695 ? . .
C(37) H(34) 2.0162 ? . .
C(37) H(48) 3.3789 ? . .
C(38) H(12) 3.2419 ? . 54502
C(38) H(19) 3.2565 ? . 44502
C(38) H(29) 2.6795 ? . .
C(38) H(31) 2.0409 ? . .
C(38) H(32) 3.2140 ? . .
C(38) H(34) 3.2034 ? . .
C(38) H(48) 3.0698 ? . .
C(39) H(12) 3.3982 ? . 54502
C(39) H(19) 3.4403 ? . 44502
C(39) H(20) 3.4813 ? . 44502
C(39) H(29) 3.5381 ? . .
C(39) H(30) 2.0171 ? . .
C(39) H(32) 2.0011 ? . .
C(39) H(33) 3.2037 ? . .
C(39) H(35) 3.1573 ? . 44502
C(40) H(27) 3.0281 ? . 45501
C(40) H(30) 3.2043 ? . .
C(40) H(31) 2.0011 ? . .
C(40) H(33) 2.0014 ? . .
C(40) H(34) 3.2454 ? . .
C(40) H(35) 3.5419 ? . 44502
C(41) H(2) 3.0616 ? . 45501
C(41) H(7) 3.1657 ? . .
C(41) H(27) 3.2804 ? . 45501
C(41) H(31) 3.2038 ? . .
C(41) H(32) 1.9995 ? . .
C(41) H(34) 2.0572 ? . .
C(42) H(2) 3.2102 ? . 45501
C(42) H(6) 3.4168 ? . .
C(42) H(7) 3.1293 ? . .
C(42) H(29) 3.5486 ? . .
C(42) H(30) 3.2039 ? . .
C(42) H(32) 3.2435 ? . .
C(42) H(33) 2.0464 ? . .
C(43) H(8) 3.3467 ? . 45502
C(43) H(35) 2.0009 ? . .
C(43) H(36) 3.2657 ? . .
C(43) H(38) 3.2543 ? . .
C(43) H(39) 2.0144 ? . .
C(43) H(44) 2.8321 ? . .
C(43) H(45) 3.4670 ? . .
C(44) H(2) 3.5338 ? . 45501
C(44) H(8) 3.3038 ? . 45502
C(44) H(36) 2.0483 ? . .
C(44) H(37) 3.2231 ? . .
C(44) H(39) 3.1990 ? . .
C(45) H(2) 3.2613 ? . 45501
C(45) H(8) 3.1742 ? . 45502
C(45) H(12) 3.4969 ? . 45501
C(45) H(35) 2.0344 ? . .
C(45) H(37) 1.9962 ? . .
C(45) H(38) 3.2060 ? . .
C(46) H(8) 3.0656 ? . 45502
C(46) H(23) 3.4795 ? . 45401
C(46) H(25) 3.5438 ? . 45501
C(46) H(26) 3.4914 ? . 45501
C(46) H(35) 3.2104 ? . .
C(46) H(36) 1.9897 ? . .
C(46) H(38) 2.0228 ? . .
C(46) H(39) 3.2368 ? . .
C(47) H(8) 3.0221 ? . 45502
C(47) H(17) 3.0627 ? . 44502
C(47) H(22) 3.5924 ? . 45401
C(47) H(36) 3.2088 ? . .
C(47) H(37) 2.0138 ? . .
C(47) H(39) 2.0291 ? . .
C(48) H(8) 3.1885 ? . 45502
C(48) H(17) 3.5311 ? . 44502
C(48) H(18) 3.1724 ? . 44502
C(48) H(35) 3.1971 ? . .
C(48) H(37) 3.2344 ? . .
C(48) H(38) 2.0326 ? . .
C(48) H(44) 2.7890 ? . .
C(48) H(45) 3.2295 ? . .
C(49) H(23) 3.3833 ? . 55401
C(49) H(32) 3.3124 ? . 45502
C(49) H(39) 3.5586 ? . .
C(49) H(40) 2.0146 ? . .
C(49) H(41) 3.2564 ? . .
C(49) H(43) 3.2765 ? . .
C(49) H(44) 2.0212 ? . .
C(49) H(45) 2.8135 ? . .
C(50) H(23) 2.8319 ? . 55401
C(50) H(24) 3.5960 ? . 55401
C(50) H(32) 2.9298 ? . 45502
C(50) H(33) 3.4192 ? . 45502
C(50) H(41) 2.0177 ? . .
C(50) H(42) 3.2238 ? . .
C(50) H(44) 3.2184 ? . .
C(51) H(9) 3.4741 ? . 55502
C(51) H(10) 3.1972 ? . 55502
C(51) H(23) 3.3865 ? . 55401
C(51) H(24) 3.2891 ? . 55401
C(51) H(32) 3.4850 ? . 45502
C(51) H(33) 3.0482 ? . 45502
C(51) H(40) 2.0180 ? . .
C(51) H(42) 2.0103 ? . .
C(51) H(43) 3.2032 ? . .
C(52) H(10) 3.4993 ? . 55502
C(52) H(24) 3.5334 ? . 55401
C(52) H(33) 3.2989 ? . 45502
C(52) H(40) 3.2222 ? . .
C(52) H(41) 2.0025 ? . .
C(52) H(43) 2.0011 ? . .
C(52) H(44) 3.2387 ? . .
C(53) H(7) 3.0035 ? . 45502
C(53) H(14) 3.1442 ? . 45401
C(53) H(19) 3.2916 ? . 55401
C(53) H(41) 3.2009 ? . .
C(53) H(42) 2.0046 ? . .
C(53) H(44) 2.0485 ? . .
C(54) H(7) 3.1245 ? . 45502
C(54) H(8) 3.3380 ? . 45502
C(54) H(14) 3.0940 ? . 45401
C(54) H(39) 3.3671 ? . .
C(54) H(40) 3.2141 ? . .
C(54) H(42) 3.2444 ? . .
C(54) H(43) 2.0510 ? . .
C(54) H(45) 2.7776 ? . .
C(55) H(22) 3.5437 ? . 55401
C(55) H(23) 3.4524 ? . 55401
C(55) H(39) 2.8572 ? . .
C(55) H(45) 2.0276 ? . .
C(55) H(46) 3.2459 ? . .
C(55) H(48) 3.2571 ? . .
C(56) H(4) 3.2306 ? . 45401
C(56) H(18) 3.4186 ? . 44502
C(56) H(23) 3.5699 ? . 55401
C(56) H(39) 2.7167 ? . .
C(56) H(44) 3.3438 ? . .
C(56) H(46) 2.0149 ? . .
C(56) H(47) 3.2378 ? . .
C(57) H(4) 3.0634 ? . 45401
C(57) H(18) 3.4000 ? . 44502
C(57) H(22) 3.5547 ? . 55401
C(57) H(45) 2.0113 ? . .
C(57) H(47) 2.0303 ? . .
C(57) H(48) 3.2484 ? . .
C(58) H(14) 3.5783 ? . 54502
C(58) H(19) 3.3613 ? . 44502
C(58) H(21) 3.3038 ? . 55401
C(58) H(22) 3.2119 ? . 55401
C(58) H(43) 3.3286 ? . 44402
C(58) H(45) 3.2435 ? . .
C(58) H(46) 2.0291 ? . .
C(58) H(48) 2.0298 ? . .
C(59) H(19) 3.3304 ? . 44502
C(59) H(22) 3.0177 ? . 55401
C(59) H(25) 3.3916 ? . .
C(59) H(30) 2.8104 ? . .
C(59) H(46) 3.2418 ? . .
C(59) H(47) 2.0394 ? . .
C(60) H(22) 3.2108 ? . 55401
C(60) H(25) 3.0473 ? . .
C(60) H(30) 3.0766 ? . .
C(60) H(45) 3.2679 ? . .
C(60) H(47) 3.2796 ? . .
C(60) H(48) 2.0303 ? . .
H(2) C(41) 3.0616 ? . 65501
H(2) C(42) 3.2102 ? . 65501
H(2) C(44) 3.5338 ? . 65501
H(2) C(45) 3.2613 ? . 65501
H(3) Cl(1) 3.1501 ? . 65501
H(4) C(56) 3.2306 ? . 65601
H(4) C(57) 3.0634 ? . 65601
H(5) C(21) 3.4447 ? . 54602
H(6) C(10) 3.2324 ? . .
H(7) C(10) 2.0184 ? . .
H(7) C(53) 3.0035 ? . 44502
H(7) C(54) 3.1245 ? . 44502
H(8) C(43) 3.3467 ? . 44502
H(8) C(44) 3.3038 ? . 44502
H(8) C(45) 3.1742 ? . 44502
H(8) C(46) 3.0656 ? . 44502
H(8) C(47) 3.0221 ? . 44502
H(8) C(48) 3.1885 ? . 44502
H(8) C(54) 3.3380 ? . 44502
H(9) C(10) 2.0088 ? . .
H(9) C(18) 3.5513 ? . 54602
H(9) C(28) 3.4267 ? . 54602
H(9) C(29) 3.1520 ? . 54602
H(9) C(51) 3.4741 ? . 54502
H(10) C(10) 3.2334 ? . .
H(10) C(51) 3.1972 ? . 54502
H(10) C(52) 3.4993 ? . 54502
H(11) C(34) 3.5741 ? . 55502
H(11) C(35) 3.1360 ? . 55502
H(12) C(38) 3.2419 ? . 55502
H(12) C(39) 3.3982 ? . 55502
H(12) C(45) 3.4969 ? . 65501
H(13) C(23) 3.3173 ? . 65501
H(13) C(24) 3.5145 ? . 65501
H(14) C(10) 3.2133 ? . 55602
H(14) C(53) 3.1442 ? . 65601
H(14) C(54) 3.0940 ? . 65601
H(14) C(58) 3.5783 ? . 55502
H(15) C(10) 3.3016 ? . 55602
H(15) C(11) 2.9600 ? . 55602
H(16) C(33) 3.5056 ? . 55502
H(17) C(26) 3.0682 ? . 55602
H(17) C(27) 3.2085 ? . 55602
H(17) C(47) 3.0627 ? . 45502
H(17) C(48) 3.5311 ? . 45502
H(18) C(5) 3.5849 ? . 55602
H(18) C(48) 3.1724 ? . 45502
H(18) C(56) 3.4186 ? . 45502
H(18) C(57) 3.4000 ? . 45502
H(19) C(16) 3.3042 ? . 45501
H(19) C(38) 3.2565 ? . 45502
H(19) C(39) 3.4403 ? . 45502
H(19) C(53) 3.2916 ? . 55601
H(19) C(58) 3.3613 ? . 45502
H(19) C(59) 3.3304 ? . 45502
H(20) C(39) 3.4813 ? . 45502
H(21) C(20) 3.5067 ? . 54602
H(21) C(21) 3.3136 ? . 54602
H(21) C(58) 3.3038 ? . 55601
H(22) C(32) 3.0219 ? . 55601
H(22) C(47) 3.5924 ? . 65601
H(22) C(55) 3.5437 ? . 55601
H(22) C(57) 3.5547 ? . 55601
H(22) C(58) 3.2119 ? . 55601
H(22) C(59) 3.0177 ? . 55601
H(22) C(60) 3.2108 ? . 55601
H(23) C(46) 3.4795 ? . 65601
H(23) C(49) 3.3833 ? . 55601
H(23) C(50) 2.8319 ? . 55601
H(23) C(51) 3.3865 ? . 55601
H(23) C(55) 3.4524 ? . 55601
H(23) C(56) 3.5699 ? . 55601
H(24) C(11) 3.5188 ? . 55602
H(24) C(50) 3.5960 ? . 55601
H(24) C(51) 3.2891 ? . 55601
H(24) C(52) 3.5334 ? . 55601
H(25) C(27) 3.2359 ? . 55401
H(25) C(46) 3.5438 ? . 65501
H(26) C(20) 3.4107 ? . 54502
H(26) C(21) 3.3309 ? . 54502
H(26) C(35) 3.2274 ? . .
H(26) C(46) 3.4914 ? . 65501
H(27) C(35) 2.0082 ? . .
H(27) C(40) 3.0281 ? . 65501
H(27) C(41) 3.2804 ? . 65501
H(28) Cl(2) 3.1670 ? . 54502
H(29) C(10) 3.2523 ? . .
H(29) C(35) 2.0055 ? . .
H(30) C(15) 2.9024 ? . 54502
H(30) C(16) 3.0826 ? . 54502
H(30) C(23) 3.5399 ? . 44502
H(31) Cl(1) 2.8365 ? . 44502
H(31) C(23) 3.4376 ? . 44502
H(31) C(24) 3.2118 ? . 44502
H(32) C(34) 3.4696 ? . 45501
H(32) C(49) 3.3124 ? . 44502
H(32) C(50) 2.9298 ? . 44502
H(32) C(51) 3.4850 ? . 44502
H(33) C(3) 2.9412 ? . 45501
H(33) C(4) 3.3633 ? . 45501
H(33) C(50) 3.4192 ? . 44502
H(33) C(51) 3.0482 ? . 44502
H(33) C(52) 3.2989 ? . 44502
H(34) C(3) 3.4472 ? . 45501
H(34) C(4) 3.5343 ? . 45501
H(35) C(39) 3.1573 ? . 45502
H(35) C(40) 3.5419 ? . 45502
H(36) C(3) 3.3783 ? . 45501
H(36) C(14) 3.5684 ? . 45501
H(36) C(15) 3.4241 ? . 45501
H(37) Cl(2) 3.1696 ? . 45501
H(37) C(27) 3.3677 ? . 45401
H(37) C(28) 3.1551 ? . 45401
H(37) C(32) 3.5995 ? . 45501
H(38) C(21) 3.4497 ? . 44502
H(38) C(26) 3.2769 ? . 45401
H(38) C(27) 2.8304 ? . 45401
H(38) C(28) 3.0260 ? . 45401
H(38) C(29) 3.5824 ? . 45401
H(39) C(22) 3.4602 ? . 44502
H(40) C(28) 3.4768 ? . 55401
H(41) C(11) 3.2201 ? . 55502
H(41) C(12) 3.0105 ? . 55502
H(41) C(34) 3.5400 ? . 55502
H(41) C(35) 3.5501 ? . 55502
H(42) C(4) 3.2013 ? . 55502
H(42) C(5) 3.0133 ? . 55502
H(42) C(6) 3.3429 ? . 55502
H(42) C(22) 3.2377 ? . 55401
H(42) C(23) 3.3477 ? . 55401
H(43) C(9) 3.4830 ? . 45502
H(43) C(17) 3.3752 ? . 45401
H(43) C(23) 3.2261 ? . 55401
H(43) C(58) 3.3286 ? . 45402
H(44) C(10) 3.4002 ? . 45502
H(44) C(17) 3.2438 ? . 45401
H(46) C(4) 3.5470 ? . 45401
H(46) C(5) 3.3686 ? . 45401
H(47) C(8) 3.5871 ? . 55401
H(47) C(9) 3.5517 ? . 55401
H(47) C(17) 3.1341 ? . 54502
H(47) C(26) 3.4897 ? . 55401
H(48) C(15) 3.3356 ? . 54502
H(48) C(16) 3.0979 ? . 54502
H(48) C(17) 3.3112 ? . 54502

loop_
_geom_torsion_atom_site_label_1
_geom_torsion_atom_site_label_2
_geom_torsion_atom_site_label_3
_geom_torsion_atom_site_label_4
_geom_torsion
_geom_torsion_publ_flag
_geom_torsion_site_symmetry_1
_geom_torsion_site_symmetry_2
_geom_torsion_site_symmetry_3
_geom_torsion_site_symmetry_4
Cl(2) Cu(1) Cl(1) Cu(2) 19.00(5) ? . . . .
P(1) Cu(1) Cl(1) Cu(2) -109.65(5) ? . . . .
P(2) Cu(1) Cl(1) Cu(2) 153.80(5) ? . . . .
Cl(1) Cu(1) Cl(2) Cu(2) -18.31(5) ? . . . .
P(1) Cu(1) Cl(2) Cu(2) 106.02(5) ? . . . .
P(2) Cu(1) Cl(2) Cu(2) -146.33(5) ? . . . .
Cl(1) Cu(1) P(1) C(1) 166.0(2) ? . . . .
Cl(1) Cu(1) P(1) C(7) 34.4(2) ? . . . .
Cl(1) Cu(1) P(1) C(25) -82.7(1) ? . . . .
Cl(2) Cu(1) P(1) C(1) 46.3(2) ? . . . .
Cl(2) Cu(1) P(1) C(7) -85.3(2) ? . . . .
Cl(2) Cu(1) P(1) C(25) 157.5(1) ? . . . .
P(2) Cu(1) P(1) C(1) -81.0(2) ? . . . .
P(2) Cu(1) P(1) C(7) 147.4(2) ? . . . .
P(2) Cu(1) P(1) C(25) 30.2(1) ? . . . .
Cl(1) Cu(1) P(2) C(13) -172.8(2) ? . . . .
Cl(1) Cu(1) P(2) C(19) -37.6(2) ? . . . .
Cl(1) Cu(1) P(2) C(30) 80.3(2) ? . . . .
Cl(2) Cu(1) P(2) C(13) -48.8(2) ? . . . .
Cl(2) Cu(1) P(2) C(19) 86.3(2) ? . . . .
Cl(2) Cu(1) P(2) C(30) -155.7(2) ? . . . .
P(1) Cu(1) P(2) C(13) 74.4(2) ? . . . .
P(1) Cu(1) P(2) C(19) -150.4(2) ? . . . .
P(1) Cu(1) P(2) C(30) -32.5(2) ? . . . .
Cl(2) Cu(2) Cl(1) Cu(1) -18.12(5) ? . . . .
P(3) Cu(2) Cl(1) Cu(1) 103.99(5) ? . . . .
P(4) Cu(2) Cl(1) Cu(1) -142.30(5) ? . . . .
Cl(1) Cu(2) Cl(2) Cu(1) 18.70(5) ? . . . .
P(3) Cu(2) Cl(2) Cu(1) -112.08(4) ? . . . .
P(4) Cu(2) Cl(2) Cu(1) 149.39(4) ? . . . .
Cl(1) Cu(2) P(3) C(31) -96.3(2) ? . . . .
Cl(1) Cu(2) P(3) C(37) 37.4(2) ? . . . .
Cl(1) Cu(2) P(3) C(60) 149.6(1) ? . . . .
Cl(2) Cu(2) P(3) C(31) 22.2(2) ? . . . .
Cl(2) Cu(2) P(3) C(37) 155.9(2) ? . . . .
Cl(2) Cu(2) P(3) C(60) -91.9(2) ? . . . .
P(4) Cu(2) P(3) C(31) 135.1(2) ? . . . .
P(4) Cu(2) P(3) C(37) -91.2(2) ? . . . .
P(4) Cu(2) P(3) C(60) 21.1(2) ? . . . .
Cl(1) Cu(2) P(4) C(43) -36.3(2) ? . . . .
Cl(1) Cu(2) P(4) C(49) 92.6(2) ? . . . .
Cl(1) Cu(2) P(4) C(55) -150.2(1) ? . . . .
Cl(2) Cu(2) P(4) C(43) -155.8(2) ? . . . .
Cl(2) Cu(2) P(4) C(49) -26.9(2) ? . . . .
Cl(2) Cu(2) P(4) C(55) 90.3(2) ? . . . .
P(3) Cu(2) P(4) C(43) 93.1(2) ? . . . .
P(3) Cu(2) P(4) C(49) -138.0(2) ? . . . .
P(3) Cu(2) P(4) C(55) -20.8(2) ? . . . .
Cu(1) P(1) C(1) C(2) -55.8(4) ? . . . .
Cu(1) P(1) C(1) C(6) 119.4(4) ? . . . .
C(7) P(1) C(1) C(2) 84.8(4) ? . . . .
C(7) P(1) C(1) C(6) -100.1(4) ? . . . .
C(25) P(1) C(1) C(2) -165.8(3) ? . . . .
C(25) P(1) C(1) C(6) 9.4(5) ? . . . .
Cu(1) P(1) C(7) C(8) -28.8(5) ? . . . .
Cu(1) P(1) C(7) C(12) 150.3(3) ? . . . .
C(1) P(1) C(7) C(8) -164.0(4) ? . . . .
C(1) P(1) C(7) C(12) 15.2(5) ? . . . .
C(25) P(1) C(7) C(8) 87.0(4) ? . . . .
C(25) P(1) C(7) C(12) -93.8(4) ? . . . .
Cu(1) P(1) C(25) C(26) 157.6(3) ? . . . .
Cu(1) P(1) C(25) C(30) -20.7(4) ? . . . .
C(1) P(1) C(25) C(26) -83.3(4) ? . . . .
C(1) P(1) C(25) C(30) 98.3(3) ? . . . .
C(7) P(1) C(25) C(26) 26.6(4) ? . . . .
C(7) P(1) C(25) C(30) -151.8(3) ? . . . .
Cu(1) P(2) C(13) C(14) 20.8(5) ? . . . .
Cu(1) P(2) C(13) C(18) -151.4(4) ? . . . .
C(19) P(2) C(13) C(14) -122.7(4) ? . . . .
C(19) P(2) C(13) C(18) 65.0(5) ? . . . .
C(30) P(2) C(13) C(14) 127.6(4) ? . . . .
C(30) P(2) C(13) C(18) -44.6(5) ? . . . .
Cu(1) P(2) C(19) C(20) -127.3(4) ? . . . .
Cu(1) P(2) C(19) C(24) 47.3(5) ? . . . .
C(13) P(2) C(19) C(20) 10.5(5) ? . . . .
C(13) P(2) C(19) C(24) -174.9(4) ? . . . .
C(30) P(2) C(19) C(20) 116.9(4) ? . . . .
C(30) P(2) C(19) C(24) -68.5(4) ? . . . .
Cu(1) P(2) C(30) C(25) 29.7(4) ? . . . .
Cu(1) P(2) C(30) C(29) -153.8(4) ? . . . .
C(13) P(2) C(30) C(25) -87.5(3) ? . . . .
C(13) P(2) C(30) C(29) 89.0(4) ? . . . .
C(19) P(2) C(30) C(25) 162.0(3) ? . . . .
C(19) P(2) C(30) C(29) -21.5(4) ? . . . .
Cu(2) P(3) C(31) C(32) -52.8(4) ? . . . .
Cu(2) P(3) C(31) C(36) 121.6(4) ? . . . .
C(37) P(3) C(31) C(32) 167.8(3) ? . . . .
C(37) P(3) C(31) C(36) -17.8(4) ? . . . .
C(60) P(3) C(31) C(32) 60.8(4) ? . . . .
C(60) P(3) C(31) C(36) -124.8(4) ? . . . .
Cu(2) P(3) C(37) C(38) 169.0(3) ? . . . .
Cu(2) P(3) C(37) C(42) -12.8(4) ? . . . .
C(31) P(3) C(37) C(38) -50.8(4) ? . . . .
C(31) P(3) C(37) C(42) 127.5(4) ? . . . .
C(60) P(3) C(37) C(38) 56.8(4) ? . . . .
C(60) P(3) C(37) C(42) -124.9(4) ? . . . .
Cu(2) P(3) C(60) C(55) -17.6(4) ? . . . .
Cu(2) P(3) C(60) C(59) 162.6(4) ? . . . .
C(31) P(3) C(60) C(55) -144.3(3) ? . . . .
C(31) P(3) C(60) C(59) 35.9(4) ? . . . .
C(37) P(3) C(60) C(55) 106.8(4) ? . . . .
C(37) P(3) C(60) C(59) -72.9(4) ? . . . .
Cu(2) P(4) C(43) C(44) 39.1(5) ? . . . .
Cu(2) P(4) C(43) C(48) -143.1(4) ? . . . .
C(49) P(4) C(43) C(44) -98.3(4) ? . . . .
C(49) P(4) C(43) C(48) 79.5(5) ? . . . .
C(55) P(4) C(43) C(44) 151.8(4) ? . . . .
C(55) P(4) C(43) C(48) -30.4(5) ? . . . .
Cu(2) P(4) C(49) C(50) 17.7(5) ? . . . .
Cu(2) P(4) C(49) C(54) -162.2(4) ? . . . .
C(43) P(4) C(49) C(50) 151.4(4) ? . . . .
C(43) P(4) C(49) C(54) -28.5(5) ? . . . .
C(55) P(4) C(49) C(50) -98.6(4) ? . . . .
C(55) P(4) C(49) C(54) 81.5(5) ? . . . .
Cu(2) P(4) C(55) C(56) -163.0(3) ? . . . .
Cu(2) P(4) C(55) C(60) 15.8(4) ? . . . .
C(43) P(4) C(55) C(56) 75.5(4) ? . . . .
C(43) P(4) C(55) C(60) -105.8(3) ? . . . .
C(49) P(4) C(55) C(56) -33.9(4) ? . . . .
C(49) P(4) C(55) C(60) 144.9(3) ? . . . .
P(1) C(1) C(2) C(3) 175.3(5) ? . . . .
C(6) C(1) C(2) C(3) -0.1(6) ? . . . .
P(1) C(1) C(6) C(5) -174.1(5) ? . . . .
C(2) C(1) C(6) C(5) 0.9(8) ? . . . .
C(1) C(2) C(3) C(4) -0.5(8) ? . . . .
C(2) C(3) C(4) C(5) 0.3(7) ? . . . .
C(3) C(4) C(5) C(6) 0.5(8) ? . . . .
C(4) C(5) C(6) C(1) -1.1(9) ? . . . .
P(1) C(7) C(8) C(9) 178.2(5) ? . . . .
C(12) C(7) C(8) C(9) -1.0(8) ? . . . .
P(1) C(7) C(12) C(11) -177.5(4) ? . . . .
C(8) C(7) C(12) C(11) 1.7(7) ? . . . .
C(7) C(8) C(9) C(10) -0.4(8) ? . . . .
C(8) C(9) C(10) C(11) 1.1(9) ? . . . .
C(9) C(10) C(11) C(12) -0.4(8) ? . . . .
C(10) C(11) C(12) C(7) -1.0(8) ? . . . .
P(2) C(13) C(14) C(15) -172.3(4) ? . . . .
C(18) C(13) C(14) C(15) 0.3(7) ? . . . .
P(2) C(13) C(18) C(17) 173.3(5) ? . . . .
C(14) C(13) C(18) C(17) 1.0(8) ? . . . .
C(13) C(14) C(15) C(16) 0.2(6) ? . . . .
C(14) C(15) C(16) C(17) -2.0(9) ? . . . .
C(15) C(16) C(17) C(18) 3.3(9) ? . . . .
C(16) C(17) C(18) C(13) -2.8(9) ? . . . .
P(2) C(19) C(20) C(21) 172.9(5) ? . . . .
C(24) C(19) C(20) C(21) -1.7(8) ? . . . .
P(2) C(19) C(24) C(23) -174.2(5) ? . . . .
C(20) C(19) C(24) C(23) 0.9(8) ? . . . .
C(19) C(20) C(21) C(22) 1(1) ? . . . .
C(20) C(21) C(22) C(23) 0(1) ? . . . .
C(21) C(22) C(23) C(24) -0.1(8) ? . . . .
C(22) C(23) C(24) C(19) 0.0(8) ? . . . .
P(1) C(25) C(26) C(27) -178.6(4) ? . . . .
C(30) C(25) C(26) C(27) -0.3(5) ? . . . .
P(1) C(25) C(30) P(2) -6.2(5) ? . . . .
P(1) C(25) C(30) C(29) 177.1(4) ? . . . .
C(26) C(25) C(30) P(2) 175.4(3) ? . . . .
C(26) C(25) C(30) C(29) -1.3(6) ? . . . .
C(25) C(26) C(27) C(28) 2.0(7) ? . . . .
C(26) C(27) C(28) C(29) -2.2(7) ? . . . .
C(27) C(28) C(29) C(30) 0.6(7) ? . . . .
C(28) C(29) C(30) P(2) -175.4(3) ? . . . .
C(28) C(29) C(30) C(25) 1.1(7) ? . . . .
P(3) C(31) C(32) C(33) 177.9(4) ? . . . .
C(36) C(31) C(32) C(33) 3.1(7) ? . . . .
P(3) C(31) C(36) C(35) -176.3(5) ? . . . .
C(32) C(31) C(36) C(35) -1.9(7) ? . . . .
C(31) C(32) C(33) C(34) -1.8(8) ? . . . .
C(32) C(33) C(34) C(35) 0(1) ? . . . .
C(33) C(34) C(35) C(36) 2(1) ? . . . .
C(34) C(35) C(36) C(31) -0.8(9) ? . . . .
P(3) C(37) C(38) C(39) 179.1(4) ? . . . .
C(42) C(37) C(38) C(39) 0.8(7) ? . . . .
P(3) C(37) C(42) C(41) -179.0(4) ? . . . .
C(38) C(37) C(42) C(41) -0.6(7) ? . . . .
C(37) C(38) C(39) C(40) -1.2(8) ? . . . .
C(38) C(39) C(40) C(41) 1.3(8) ? . . . .
C(39) C(40) C(41) C(42) -1.1(9) ? . . . .
C(40) C(41) C(42) C(37) 0.8(8) ? . . . .
P(4) C(43) C(44) C(45) 179.3(5) ? . . . .
C(48) C(43) C(44) C(45) 1.3(8) ? . . . .
P(4) C(43) C(48) C(47) -177.8(5) ? . . . .
C(44) C(43) C(48) C(47) -0.1(7) ? . . . .
C(43) C(44) C(45) C(46) 0.5(9) ? . . . .
C(44) C(45) C(46) C(47) -3.6(9) ? . . . .
C(45) C(46) C(47) C(48) 4.8(9) ? . . . .
C(46) C(47) C(48) C(43) -3.0(9) ? . . . .
P(4) C(49) C(50) C(51) -178.8(4) ? . . . .
C(54) C(49) C(50) C(51) 1.1(7) ? . . . .
P(4) C(49) C(54) C(53) 179.9(4) ? . . . .
C(50) C(49) C(54) C(53) -0.0(7) ? . . . .
C(49) C(50) C(51) C(52) -1.6(9) ? . . . .
C(50) C(51) C(52) C(53) 1.0(9) ? . . . .
C(51) C(52) C(53) C(54) 0(1) ? . . . .
C(52) C(53) C(54) C(49) -0.5(9) ? . . . .
P(4) C(55) C(56) C(57) -179.4(4) ? . . . .
C(60) C(55) C(56) C(57) 1.9(7) ? . . . .
P(4) C(55) C(60) P(3) 1.2(5) ? . . . .
P(4) C(55) C(60) C(59) -179.0(4) ? . . . .
C(56) C(55) C(60) P(3) -180.0(3) ? . . . .
C(56) C(55) C(60) C(59) -0.2(6) ? . . . .
C(55) C(56) C(57) C(58) -2.5(7) ? . . . .
C(56) C(57) C(58) C(59) 1.5(8) ? . . . .
C(57) C(58) C(59) C(60) 0.1(6) ? . . . .
C(58) C(59) C(60) P(3) 179.0(4) ? . . . .
C(58) C(59) C(60) C(55) -0.7(7) ? . . . .
